data_2243577
loop_
_publ_author_name
'Selvaraj, Janet Priyavathani'
'Mary, Stella'
'Dhruba, Jyoti Boruah'
'Huidrom, Birkumar Singh'
'Panneerselvam, Yuvaraj'
'Piskala Subburaman, Kannan'

_publ_section_title
;
 Crystal structure of
 (1'<i>S</i>,2'<i>S</i>,3<i>S</i>)-1'-benzoyl-2'-(4-methoxyphenyl)-1-methyl-2',5',6',10b'-tetrahydro-1'<i>H</i>-spiro[indoline-3,3'-pyrrolo[2,1-<i>a</i>]isoquinolin]-2-one
;
_journal_coeditor_code TX2027
_journal_issue 10
_journal_name_full 'Acta Crystallographica Section E'
_journal_page_first 1548
_journal_page_last 1550
_journal_paper_doi 10.1107/S2056989020010300
_journal_volume 76
_journal_year 2020
_chemical_formula_iupac 'C34 H30 N2 O3'
_chemical_formula_moiety 'C34 H30 N2 O3'
_chemical_formula_sum 'C34 H30 N2 O3'
_chemical_formula_weight 514.60
_chemical_name_systematic
(1'<i>S</i>,2'<i>S</i>,3<i>S</i>)-1'-Benzoyl-2'-(4-methoxyphenyl)-1-methyl-2',5',6',10b'-tetrahydro-1'<i>H</i>-spiro[indoline-3,3'-pyrrolo[2,1-<i>a</i>]isoquinolin]-2-one
_space_group_crystal_system monoclinic
_space_group_IT_number 14
_space_group_name_Hall '-P 2ybc'
_space_group_name_H-M_alt 'P 1 21/c 1'
_atom_sites_solution_hydrogens geom
_audit_creation_method SHELXL-2018/3
_cell_angle_alpha 90
_cell_angle_beta 103.4630(10)
_cell_angle_gamma 90
_cell_formula_units_Z 4
_cell_length_a 9.56320(10)
_cell_length_b 17.8067(3)
_cell_length_c 16.1958(3)
_cell_measurement_reflns_used 4055
_cell_measurement_temperature 294(2)
_cell_measurement_theta_max 26.248
_cell_measurement_theta_min 2.287
_cell_volume 2682.18(7)
_computing_cell_refinement
;
<i>SAINT</i> (Bruker, 2008)
;
_computing_data_collection
;
<i>APEX2</i> (Bruker, 2008)
;
_computing_data_reduction
;
<i>SAINT</i> (Bruker, 2008)
;
_computing_molecular_graphics
;
<i>ORTEP-3 for Windows</i> (Farrugia, 2012) and
Mercury (Macrae <i>et al.</i>, 2020)
;
_computing_publication_material
;
<i>SHELXL97</i> (Sheldrick, 2008) and <i>PLATON</i> (Spek, 2020)
;
_computing_structure_refinement
;
<i>SHELXL2018/3</i> (Sheldrick, 2015)
;
_computing_structure_solution
;
<i>SHELXS97</i> (Sheldrick, 2008)
;
_diffrn_ambient_temperature 294(2)
_diffrn_measured_fraction_theta_full 0.999
_diffrn_measured_fraction_theta_max 0.999
_diffrn_measurement_device_type 'Bruker D8 QUEST'
_diffrn_measurement_method '\w and \f scans'
_diffrn_radiation_type MoK\a
_diffrn_radiation_wavelength 0.71073
_diffrn_reflns_av_R_equivalents 0.0552
_diffrn_reflns_av_unetI/netI 0.0474
_diffrn_reflns_limit_h_max 11
_diffrn_reflns_limit_h_min -11
_diffrn_reflns_limit_k_max 22
_diffrn_reflns_limit_k_min -22
_diffrn_reflns_limit_l_max 19
_diffrn_reflns_limit_l_min -20
_diffrn_reflns_number 24289
_diffrn_reflns_theta_full 25.242
_diffrn_reflns_theta_max 26.248
_diffrn_reflns_theta_min 2.287
_diffrn_source PHOTON-100
_exptl_absorpt_coefficient_mu 0.081
_exptl_absorpt_correction_T_max 0.7461
_exptl_absorpt_correction_T_min 0.5646
_exptl_absorpt_correction_type multi-scan
_exptl_absorpt_process_details
;
(<i>SADABS</i>; Krause <i>et al.</i>,  2015)
;
_exptl_crystal_colour colourless
_exptl_crystal_density_diffrn 1.274
_exptl_crystal_description block
_exptl_crystal_F_000 1088
_exptl_crystal_size_max 0.260
_exptl_crystal_size_mid 0.240
_exptl_crystal_size_min 0.130
_refine_diff_density_max 0.260
_refine_diff_density_min -0.219
_refine_ls_extinction_coef 0.0198(18)
_refine_ls_extinction_expression Fc^*^=kFc[1+0.001xFc^2^\l^3^/sin(2\q)]^-1/4^
_refine_ls_extinction_method
;
SHELXL2018/3 (Sheldrick 2015)
;
_refine_ls_goodness_of_fit_ref 1.062
_refine_ls_hydrogen_treatment constr
_refine_ls_matrix_type full
_refine_ls_number_parameters 411
_refine_ls_number_reflns 5392
_refine_ls_number_restraints 155
_refine_ls_restrained_S_all 1.065
_refine_ls_R_factor_all 0.0714
_refine_ls_R_factor_gt 0.0527
_refine_ls_shift/su_max 0.001
_refine_ls_shift/su_mean 0.000
_refine_ls_structure_factor_coef Fsqd
_refine_ls_weighting_details 'w=1/[\s^2^(Fo^2^)+(0.0587P)^2^+0.8201P] where P=(Fo^2^+2Fc^2^)/3'
_refine_ls_weighting_scheme calc
_refine_ls_wR_factor_gt 0.1275
_refine_ls_wR_factor_ref 0.1443
_reflns_number_gt 4055
_reflns_number_total 5392
_reflns_threshold_expression 'I > 2\s(I)'
_cod_data_source_file tx2027sup1.cif
_cod_data_source_block I
_cod_original_sg_symbol_H-M 'P 21/c'
_cod_database_code 2243577
_shelx_space_group_comment
;
The symmetry employed for this shelxl refinement is uniquely defined
by the following loop, which should always be used as a source of
symmetry information in preference to the above space-group names.
They are only intended as comments.
;
_shelx_estimated_absorpt_t_min 0.979
_shelx_estimated_absorpt_t_max 0.989

loop_
_space_group_symop_operation_xyz
'x, y, z'
'-x, y+1/2, -z+1/2'
'-x, -y, -z'
'x, -y-1/2, z-1/2'

loop_
_atom_site_type_symbol
_atom_site_label
_atom_site_fract_x
_atom_site_fract_y
_atom_site_fract_z
_atom_site_U_iso_or_equiv
_atom_site_adp_type
_atom_site_calc_flag
_atom_site_occupancy
_atom_site_disorder_assembly
_atom_site_disorder_group
C C1 0.45235(17) 0.17258(8) 0.65452(10) 0.0364(4) Uani d 1 . .
C C2 0.5169(2) 0.13834(10) 0.58323(12) 0.0478(4) Uani d 1 . .
C C3 0.2724(2) 0.12535(11) 0.54118(12) 0.0564(5) Uani d 1 . .
C C4 0.1366(3) 0.10549(16) 0.49517(17) 0.0892(8) Uani d 1 . .
H H4 0.123305 0.082582 0.442303 0.107 Uiso calc 1 . .
C C5 0.0218(3) 0.12087(19) 0.5305(2) 0.0981(9) Uani d 1 . .
H H5 -0.070659 0.108839 0.500441 0.118 Uiso calc 1 . .
C C6 0.0409(2) 0.15319(15) 0.60827(19) 0.0800(7) Uani d 1 . .
H H6 -0.038455 0.162177 0.630907 0.096 Uiso calc 1 . .
C C7 0.1778(2) 0.17310(11) 0.65468(14) 0.0553(5) Uani d 1 . .
H H7 0.190555 0.195187 0.707949 0.066 Uiso calc 1 . .
C C8 0.29367(18) 0.15934(9) 0.61985(11) 0.0423(4) Uani d 1 . .
C C9 0.50774(16) 0.25579(8) 0.67048(10) 0.0348(3) Uani d 1 . .
H H9 0.571274 0.266515 0.632400 0.042 Uiso calc 1 . .
C C10 0.59873(16) 0.25791(8) 0.76320(10) 0.0346(3) Uani d 1 . .
H H10 0.534885 0.273687 0.799327 0.042 Uiso calc 1 A 1
C C11 0.63486(17) 0.17511(8) 0.78236(10) 0.0372(4) Uani d 1 . .
H H11 0.713397 0.160425 0.756183 0.045 Uiso calc 1 . .
C C12 0.67101(18) 0.15111(9) 0.87455(11) 0.0414(4) Uani d 1 . .
C C13 0.74885(19) 0.19684(11) 0.93799(11) 0.0511(4) Uani d 1 . .
H H13 0.778245 0.244022 0.924110 0.061 Uiso calc 1 . .
C C14 0.7837(2) 0.17333(13) 1.02196(13) 0.0617(5) Uani d 1 . .
H H14 0.834330 0.204991 1.064128 0.074 Uiso calc 1 . .
C C15 0.7430(2) 0.10303(13) 1.04259(13) 0.0659(6) Uani d 1 . .
H H15 0.767707 0.086545 1.098588 0.079 Uiso calc 1 . .
C C16 0.6659(2) 0.05745(12) 0.98034(13) 0.0637(6) Uani d 1 . .
H H16 0.638727 0.010029 0.994909 0.076 Uiso calc 1 . .
C C17 0.6272(2) 0.08009(10) 0.89584(12) 0.0507(4) Uani d 1 . .
C C18 0.5325(3) 0.03000(11) 0.83073(13) 0.0681(6) Uani d 1 . .
H H18A 0.438282 0.027019 0.843204 0.082 Uiso calc 1 . .
H H18B 0.573028 -0.020202 0.835908 0.082 Uiso calc 1 . .
C C19 0.5152(2) 0.05639(9) 0.74011(12) 0.0531(5) Uani d 1 . .
H H19A 0.597674 0.041031 0.718941 0.064 Uiso calc 1 . .
H H19B 0.429728 0.034133 0.704261 0.064 Uiso calc 1 . .
C C20 0.38421(17) 0.31188(9) 0.65193(11) 0.0405(4) Uani d 1 . .
C C21 0.31331(18) 0.32852(10) 0.56177(11) 0.0442(4) Uani d 1 . .
C C22 0.3755(2) 0.31242(12) 0.49476(12) 0.0568(5) Uani d 1 . .
H H22 0.466022 0.290241 0.505273 0.068 Uiso calc 1 . .
C C23 0.3042(2) 0.32906(17) 0.41218(14) 0.0801(7) Uani d 1 . .
H H23 0.346605 0.317979 0.367452 0.096 Uiso calc 1 . .
C C24 0.1710(3) 0.36189(19) 0.39643(16) 0.0921(9) Uani d 1 . .
H H24 0.123408 0.373183 0.340935 0.111 Uiso calc 1 . .
C C25 0.1074(2) 0.37819(18) 0.46183(17) 0.0871(8) Uani d 1 . .
H H25 0.016691 0.400127 0.450662 0.105 Uiso calc 1 . .
C C26 0.1781(2) 0.36202(13) 0.54426(15) 0.0650(6) Uani d 1 . .
H H26 0.134985 0.373605 0.588563 0.078 Uiso calc 1 . .
C C27 0.7190(15) 0.3150(7) 0.7744(19) 0.0357(9) Uani d 0.638(6) B 1
C C28 0.7031(10) 0.3858(5) 0.8046(9) 0.0496(12) Uani d 0.638(6) B 1
H H28 0.619848 0.397017 0.822432 0.060 Uiso calc 0.638(6) B 1
C C29 0.8066(7) 0.4410(4) 0.8093(6) 0.0575(14) Uani d 0.638(6) B 1
H H29 0.793034 0.488124 0.830907 0.069 Uiso calc 0.638(6) B 1
C C30 0.9290(6) 0.4261(3) 0.7822(4) 0.0445(13) Uani d 0.638(6) B 1
C C31 0.9504(6) 0.3562(3) 0.7532(5) 0.0490(13) Uani d 0.638(6) B 1
H H31 1.035161 0.345029 0.736969 0.059 Uiso calc 0.638(6) B 1
C C32 0.8453(7) 0.3019(3) 0.7481(7) 0.0489(13) Uani d 0.638(6) B 1
H H32 0.859666 0.254900 0.726375 0.059 Uiso calc 0.638(6) B 1
O O3 1.0252(4) 0.4834(2) 0.7876(2) 0.0793(11) Uani d 0.638(6) B 1
C C33 1.1100(5) 0.4875(3) 0.7290(3) 0.0908(16) Uani d 0.638(6) B 1
H H33A 1.052694 0.475989 0.673456 0.136 Uiso calc 0.638(6) B 1
H H33B 1.187392 0.452012 0.743852 0.136 Uiso calc 0.638(6) B 1
H H33C 1.148553 0.537251 0.729088 0.136 Uiso calc 0.638(6) B 1
C C27D 0.731(3) 0.3074(12) 0.770(3) 0.0357(9) Uani d 0.362(6) B 2
C C28D 0.7249(19) 0.3815(10) 0.7913(17) 0.0496(12) Uani d 0.362(6) B 2
H H28D 0.641424 0.400216 0.803831 0.060 Uiso calc 0.362(6) B 2
C C29D 0.8417(12) 0.4297(6) 0.7949(9) 0.049(2) Uani d 0.362(6) B 2
H H29D 0.835755 0.479685 0.810273 0.059 Uiso calc 0.362(6) B 2
C C30D 0.9633(9) 0.4034(5) 0.7761(8) 0.041(2) Uani d 0.362(6) B 2
C C31D 0.9735(11) 0.3295(5) 0.7567(10) 0.050(2) Uani d 0.362(6) B 2
H H31D 1.057299 0.311310 0.744188 0.061 Uiso calc 0.362(6) B 2
C C32D 0.8595(15) 0.2815(6) 0.7556(13) 0.0489(13) Uani d 0.362(6) B 2
H H32D 0.869624 0.230713 0.745157 0.059 Uiso calc 0.362(6) B 2
O O3D 1.0812(5) 0.4476(3) 0.7781(4) 0.0670(17) Uani d 0.362(6) B 2
C C33D 1.0613(13) 0.5235(6) 0.7809(10) 0.132(4) Uani d 0.362(6) B 2
H H33D 1.151938 0.548557 0.786794 0.198 Uiso calc 0.362(6) B 2
H H33E 1.021434 0.535591 0.828434 0.198 Uiso calc 0.362(6) B 2
H H33F 0.996448 0.539583 0.729374 0.198 Uiso calc 0.362(6) B 2
C C34 0.4232(4) 0.08287(19) 0.43976(16) 0.1045(10) Uani d 1 . .
H H34A 0.377044 0.115249 0.394113 0.157 Uiso calc 1 . .
H H34B 0.380274 0.033877 0.431461 0.157 Uiso calc 1 . .
H H34C 0.523694 0.079156 0.440781 0.157 Uiso calc 1 . .
N N1 0.4056(2) 0.11377(10) 0.52023(10) 0.0611(5) Uani d 1 . .
N N2 0.50281(15) 0.13804(7) 0.73799(8) 0.0379(3) Uani d 1 . .
O O1 0.64375(16) 0.13463(9) 0.58338(10) 0.0689(4) Uani d 1 . .
O O2 0.34147(16) 0.34041(8) 0.70952(9) 0.0624(4) Uani d 1 . .

loop_
_atom_site_aniso_label
_atom_site_aniso_U_11
_atom_site_aniso_U_22
_atom_site_aniso_U_33
_atom_site_aniso_U_12
_atom_site_aniso_U_13
_atom_site_aniso_U_23
C1 0.0427(8) 0.0343(8) 0.0314(8) 0.0025(6) 0.0071(7) -0.0015(6)
C2 0.0607(11) 0.0420(9) 0.0424(10) 0.0081(8) 0.0155(9) -0.0025(8)
C3 0.0646(12) 0.0542(11) 0.0428(11) -0.0016(9) -0.0030(9) -0.0054(9)
C4 0.0880(19) 0.100(2) 0.0612(15) -0.0108(15) -0.0211(13) -0.0222(14)
C5 0.0588(15) 0.115(2) 0.104(2) -0.0155(14) -0.0164(15) -0.0115(18)
C6 0.0485(12) 0.0855(17) 0.102(2) -0.0072(11) 0.0103(12) 0.0003(15)
C7 0.0472(10) 0.0543(11) 0.0634(13) -0.0030(8) 0.0108(9) 0.0003(9)
C8 0.0474(9) 0.0361(8) 0.0397(9) -0.0032(7) 0.0027(7) 0.0009(7)
C9 0.0364(8) 0.0346(8) 0.0334(8) 0.0012(6) 0.0079(6) 0.0016(6)
C10 0.0392(8) 0.0330(8) 0.0314(8) 0.0012(6) 0.0076(6) 0.0003(6)
C11 0.0404(8) 0.0337(8) 0.0362(9) 0.0031(6) 0.0062(7) -0.0011(7)
C12 0.0428(9) 0.0410(9) 0.0381(9) 0.0065(7) 0.0049(7) 0.0045(7)
C13 0.0500(10) 0.0578(11) 0.0413(10) -0.0048(8) 0.0019(8) 0.0049(8)
C14 0.0592(12) 0.0800(15) 0.0398(11) -0.0069(10) -0.0010(9) 0.0024(10)
C15 0.0699(13) 0.0818(15) 0.0403(11) 0.0028(11) 0.0013(9) 0.0189(10)
C16 0.0803(14) 0.0555(12) 0.0516(12) 0.0036(10) 0.0081(10) 0.0180(10)
C17 0.0626(11) 0.0406(9) 0.0453(10) 0.0065(8) 0.0052(8) 0.0074(8)
C18 0.1057(17) 0.0350(9) 0.0558(13) -0.0070(10) 0.0028(12) 0.0072(9)
C19 0.0723(12) 0.0310(9) 0.0506(11) 0.0010(8) 0.0031(9) -0.0033(8)
C20 0.0429(9) 0.0334(8) 0.0449(10) 0.0006(7) 0.0098(7) 0.0026(7)
C21 0.0399(9) 0.0421(9) 0.0484(10) -0.0010(7) 0.0055(7) 0.0099(8)
C22 0.0462(10) 0.0761(13) 0.0460(11) 0.0065(9) 0.0064(8) 0.0113(10)
C23 0.0601(13) 0.133(2) 0.0449(12) 0.0098(13) 0.0070(10) 0.0145(13)
C24 0.0613(14) 0.155(3) 0.0520(14) 0.0119(15) -0.0034(11) 0.0281(15)
C25 0.0482(12) 0.130(2) 0.0766(17) 0.0222(13) 0.0007(11) 0.0321(16)
C26 0.0499(11) 0.0825(15) 0.0617(13) 0.0149(10) 0.0107(10) 0.0182(11)
C27 0.041(2) 0.037(2) 0.027(3) 0.000(2) 0.0048(18) 0.000(2)
C28 0.041(3) 0.0396(13) 0.071(5) 0.0006(17) 0.0188(16) -0.0077(15)
C29 0.043(3) 0.042(2) 0.090(4) -0.0038(19) 0.019(2) -0.023(2)
C30 0.038(3) 0.045(3) 0.049(2) -0.007(2) 0.006(2) -0.009(2)
C31 0.046(2) 0.050(3) 0.054(2) -0.002(2) 0.019(2) -0.007(3)
C32 0.0555(18) 0.039(3) 0.057(2) -0.002(2) 0.0224(17) -0.007(3)
O3 0.068(2) 0.062(2) 0.111(2) -0.0330(17) 0.0269(16) -0.0194(18)
C33 0.073(3) 0.074(3) 0.136(4) -0.025(2) 0.046(3) 0.007(3)
C27D 0.041(2) 0.037(2) 0.027(3) 0.000(2) 0.0048(18) 0.000(2)
C28D 0.041(3) 0.0396(13) 0.071(5) 0.0006(17) 0.0188(16) -0.0077(15)
C29D 0.047(5) 0.029(3) 0.076(5) 0.002(3) 0.023(4) -0.007(3)
C30D 0.031(3) 0.045(5) 0.045(4) 0.002(3) 0.006(3) -0.001(4)
C31D 0.041(3) 0.048(5) 0.067(4) 0.005(3) 0.020(3) -0.006(5)
C32D 0.0555(18) 0.039(3) 0.057(2) -0.002(2) 0.0224(17) -0.007(3)
O3D 0.040(2) 0.052(3) 0.106(4) -0.0002(19) 0.010(2) 0.007(3)
C33D 0.104(6) 0.075(5) 0.215(9) -0.006(5) 0.034(6) 0.009(6)
C34 0.148(3) 0.121(2) 0.0454(14) 0.018(2) 0.0227(15) -0.0299(15)
N1 0.0810(12) 0.0650(11) 0.0350(9) 0.0052(9) 0.0087(8) -0.0150(7)
N2 0.0476(7) 0.0300(7) 0.0331(7) -0.0004(5) 0.0032(6) -0.0005(5)
O1 0.0658(9) 0.0790(10) 0.0696(10) 0.0142(7) 0.0309(8) -0.0106(8)
O2 0.0726(9) 0.0613(9) 0.0524(8) 0.0279(7) 0.0125(7) -0.0047(7)

loop_
_atom_type_symbol
_atom_type_description
_atom_type_scat_dispersion_real
_atom_type_scat_dispersion_imag
_atom_type_scat_source
C C 0.0033 0.0016 'International Tables Vol C Tables 4.2.6.8 and 6.1.1.4'
H H 0.0000 0.0000 'International Tables Vol C Tables 4.2.6.8 and 6.1.1.4'
N N 0.0061 0.0033 'International Tables Vol C Tables 4.2.6.8 and 6.1.1.4'
O O 0.0106 0.0060 'International Tables Vol C Tables 4.2.6.8 and 6.1.1.4'

loop_
_geom_angle_atom_site_label_1
_geom_angle_atom_site_label_2
_geom_angle_atom_site_label_3
_geom_angle_site_symmetry_1
_geom_angle_site_symmetry_3
_geom_angle
_geom_angle_publ_flag
N2 C1 C8 . . 111.44(13) ?
N2 C1 C2 . . 114.79(13) ?
C8 C1 C2 . . 101.60(13) ?
N2 C1 C9 . . 102.60(12) ?
C8 C1 C9 . . 118.61(13) ?
C2 C1 C9 . . 108.32(13) ?
O1 C2 N1 . . 126.10(17) ?
O1 C2 C1 . . 126.08(17) ?
N1 C2 C1 . . 107.82(15) ?
C8 C3 C4 . . 121.8(2) ?
C8 C3 N1 . . 109.83(16) ?
C4 C3 N1 . . 128.4(2) ?
C5 C4 C3 . . 117.6(2) ?
C5 C4 H4 . . 121.2 ?
C3 C4 H4 . . 121.2 ?
C6 C5 C4 . . 121.4(2) ?
C6 C5 H5 . . 119.3 ?
C4 C5 H5 . . 119.3 ?
C5 C6 C7 . . 120.9(2) ?
C5 C6 H6 . . 119.5 ?
C7 C6 H6 . . 119.5 ?
C8 C7 C6 . . 118.5(2) ?
C8 C7 H7 . . 120.7 ?
C6 C7 H7 . . 120.7 ?
C7 C8 C3 . . 119.72(17) ?
C7 C8 C1 . . 130.92(16) ?
C3 C8 C1 . . 109.32(16) ?
C20 C9 C10 . . 114.19(13) ?
C20 C9 C1 . . 111.66(12) ?
C10 C9 C1 . . 105.86(12) ?
C20 C9 H9 . . 108.3 ?
C10 C9 H9 . . 108.3 ?
C1 C9 H9 . . 108.3 ?
C27 C10 C11 . . 119.6(7) ?
C27D C10 C11 . . 113.6(12) ?
C27 C10 C9 . . 111.8(12) ?
C27D C10 C9 . . 110(2) ?
C11 C10 C9 . . 102.84(12) ?
C27 C10 H10 . . 107.3 ?
C11 C10 H10 . . 107.3 ?
C9 C10 H10 . . 107.3 ?
N2 C11 C12 . . 109.33(13) ?
N2 C11 C10 . . 101.99(12) ?
C12 C11 C10 . . 117.46(13) ?
N2 C11 H11 . . 109.2 ?
C12 C11 H11 . . 109.2 ?
C10 C11 H11 . . 109.2 ?
C13 C12 C17 . . 119.24(16) ?
C13 C12 C11 . . 121.72(15) ?
C17 C12 C11 . . 119.02(15) ?
C12 C13 C14 . . 120.99(18) ?
C12 C13 H13 . . 119.5 ?
C14 C13 H13 . . 119.5 ?
C15 C14 C13 . . 119.7(2) ?
C15 C14 H14 . . 120.1 ?
C13 C14 H14 . . 120.1 ?
C16 C15 C14 . . 119.70(19) ?
C16 C15 H15 . . 120.2 ?
C14 C15 H15 . . 120.2 ?
C15 C16 C17 . . 121.8(2) ?
C15 C16 H16 . . 119.1 ?
C17 C16 H16 . . 119.1 ?
C16 C17 C12 . . 118.50(18) ?
C16 C17 C18 . . 119.64(18) ?
C12 C17 C18 . . 121.76(16) ?
C17 C18 C19 . . 113.98(17) ?
C17 C18 H18A . . 108.8 ?
C19 C18 H18A . . 108.8 ?
C17 C18 H18B . . 108.8 ?
C19 C18 H18B . . 108.8 ?
H18A C18 H18B . . 107.7 ?
N2 C19 C18 . . 108.81(15) ?
N2 C19 H19A . . 109.9 ?
C18 C19 H19A . . 109.9 ?
N2 C19 H19B . . 109.9 ?
C18 C19 H19B . . 109.9 ?
H19A C19 H19B . . 108.3 ?
O2 C20 C21 . . 120.82(15) ?
O2 C20 C9 . . 120.50(15) ?
C21 C20 C9 . . 118.63(14) ?
C22 C21 C26 . . 118.54(17) ?
C22 C21 C20 . . 123.15(15) ?
C26 C21 C20 . . 118.31(17) ?
C21 C22 C23 . . 120.53(19) ?
C21 C22 H22 . . 119.7 ?
C23 C22 H22 . . 119.7 ?
C24 C23 C22 . . 119.9(2) ?
C24 C23 H23 . . 120.0 ?
C22 C23 H23 . . 120.0 ?
C25 C24 C23 . . 120.5(2) ?
C25 C24 H24 . . 119.8 ?
C23 C24 H24 . . 119.8 ?
C24 C25 C26 . . 119.9(2) ?
C24 C25 H25 . . 120.0 ?
C26 C25 H25 . . 120.0 ?
C25 C26 C21 . . 120.6(2) ?
C25 C26 H26 . . 119.7 ?
C21 C26 H26 . . 119.7 ?
C28 C27 C32 . . 116.1(7) ?
C28 C27 C10 . . 121.0(6) ?
C32 C27 C10 . . 122.7(7) ?
C27 C28 C29 . . 122.3(5) ?
C27 C28 H28 . . 118.8 ?
C29 C28 H28 . . 118.8 ?
C30 C29 C28 . . 119.9(5) ?
C30 C29 H29 . . 120.1 ?
C28 C29 H29 . . 120.1 ?
C31 C30 O3 . . 123.6(5) ?
C31 C30 C29 . . 119.7(4) ?
O3 C30 C29 . . 116.7(5) ?
C30 C31 C32 . . 119.6(5) ?
C30 C31 H31 . . 120.2 ?
C32 C31 H31 . . 120.2 ?
C31 C32 C27 . . 122.4(6) ?
C31 C32 H32 . . 118.8 ?
C27 C32 H32 . . 118.8 ?
C30 O3 C33 . . 119.3(4) ?
O3 C33 H33A . . 109.5 ?
O3 C33 H33B . . 109.5 ?
H33A C33 H33B . . 109.5 ?
O3 C33 H33C . . 109.5 ?
H33A C33 H33C . . 109.5 ?
H33B C33 H33C . . 109.5 ?
C28D C27D C32D . . 117.0(13) ?
C28D C27D C10 . . 119.6(12) ?
C32D C27D C10 . . 123.5(12) ?
C27D C28D C29D . . 121.5(11) ?
C27D C28D H28D . . 119.3 ?
C29D C28D H28D . . 119.3 ?
C30D C29D C28D . . 119.9(9) ?
C30D C29D H29D . . 120.0 ?
C28D C29D H29D . . 120.0 ?
C29D C30D C31D . . 119.8(8) ?
C29D C30D O3D . . 122.8(9) ?
C31D C30D O3D . . 117.3(8) ?
C30D C31D C32D . . 120.1(9) ?
C30D C31D H31D . . 119.9 ?
C32D C31D H31D . . 119.9 ?
C31D C32D C27D . . 121.5(11) ?
C31D C32D H32D . . 119.3 ?
C27D C32D H32D . . 119.3 ?
C33D O3D C30D . . 116.6(8) ?
O3D C33D H33D . . 109.5 ?
O3D C33D H33E . . 109.5 ?
H33D C33D H33E . . 109.5 ?
O3D C33D H33F . . 109.5 ?
H33D C33D H33F . . 109.5 ?
H33E C33D H33F . . 109.5 ?
N1 C34 H34A . . 109.5 ?
N1 C34 H34B . . 109.5 ?
H34A C34 H34B . . 109.5 ?
N1 C34 H34C . . 109.5 ?
H34A C34 H34C . . 109.5 ?
H34B C34 H34C . . 109.5 ?
C2 N1 C3 . . 111.40(15) ?
C2 N1 C34 . . 123.9(2) ?
C3 N1 C34 . . 124.7(2) ?
C11 N2 C19 . . 112.57(13) ?
C11 N2 C1 . . 109.09(12) ?
C19 N2 C1 . . 116.67(13) ?

loop_
_geom_bond_atom_site_label_1
_geom_bond_atom_site_label_2
_geom_bond_site_symmetry_2
_geom_bond_distance
_geom_bond_publ_flag
C1 N2 . 1.461(2) ?
C1 C8 . 1.509(2) ?
C1 C2 . 1.555(2) ?
C1 C9 . 1.575(2) ?
C2 O1 . 1.214(2) ?
C2 N1 . 1.364(3) ?
C3 C8 . 1.382(3) ?
C3 C4 . 1.384(3) ?
C3 N1 . 1.408(3) ?
C4 C5 . 1.378(4) ?
C4 H4 . 0.9300 ?
C5 C6 . 1.358(4) ?
C5 H5 . 0.9300 ?
C6 C7 . 1.396(3) ?
C6 H6 . 0.9300 ?
C7 C8 . 1.377(3) ?
C7 H7 . 0.9300 ?
C9 C20 . 1.523(2) ?
C9 C10 . 1.551(2) ?
C9 H9 . 0.9800 ?
C10 C27 . 1.514(10) ?
C10 C27D . 1.522(17) ?
C10 C11 . 1.529(2) ?
C10 H10 . 0.9800 ?
C11 N2 . 1.457(2) ?
C11 C12 . 1.514(2) ?
C11 H11 . 0.9800 ?
C12 C13 . 1.385(3) ?
C12 C17 . 1.400(2) ?
C13 C14 . 1.387(3) ?
C13 H13 . 0.9300 ?
C14 C15 . 1.375(3) ?
C14 H14 . 0.9300 ?
C15 C16 . 1.368(3) ?
C15 H15 . 0.9300 ?
C16 C17 . 1.392(3) ?
C16 H16 . 0.9300 ?
C17 C18 . 1.511(3) ?
C18 C19 . 1.513(3) ?
C18 H18A . 0.9700 ?
C18 H18B . 0.9700 ?
C19 N2 . 1.459(2) ?
C19 H19A . 0.9700 ?
C19 H19B . 0.9700 ?
C20 O2 . 1.214(2) ?
C20 C21 . 1.490(2) ?
C21 C22 . 1.384(3) ?
C21 C26 . 1.392(3) ?
C22 C23 . 1.385(3) ?
C22 H22 . 0.9300 ?
C23 C24 . 1.371(3) ?
C23 H23 . 0.9300 ?
C24 C25 . 1.369(4) ?
C24 H24 . 0.9300 ?
C25 C26 . 1.379(3) ?
C25 H25 . 0.9300 ?
C26 H26 . 0.9300 ?
C27 C28 . 1.373(7) ?
C27 C32 . 1.390(8) ?
C28 C29 . 1.385(7) ?
C28 H28 . 0.9300 ?
C29 C30 . 1.369(5) ?
C29 H29 . 0.9300 ?
C30 C31 . 1.362(6) ?
C30 O3 . 1.363(5) ?
C31 C32 . 1.383(6) ?
C31 H31 . 0.9300 ?
C32 H32 . 0.9300 ?
O3 C33 . 1.386(6) ?
C33 H33A . 0.9600 ?
C33 H33B . 0.9600 ?
C33 H33C . 0.9600 ?
C27D C28D . 1.369(12) ?
C27D C32D . 1.383(12) ?
C28D C29D . 1.399(12) ?
C28D H28D . 0.9300 ?
C29D C30D . 1.353(9) ?
C29D H29D . 0.9300 ?
C30D C31D . 1.361(9) ?
C30D O3D . 1.370(9) ?
C31D C32D . 1.382(12) ?
C31D H31D . 0.9300 ?
C32D H32D . 0.9300 ?
O3D C33D . 1.367(11) ?
C33D H33D . 0.9600 ?
C33D H33E . 0.9600 ?
C33D H33F . 0.9600 ?
C34 N1 . 1.460(3) ?
C34 H34A . 0.9600 ?
C34 H34B . 0.9600 ?
C34 H34C . 0.9600 ?

loop_
_geom_hbond_atom_site_label_D
_geom_hbond_atom_site_label_H
_geom_hbond_atom_site_label_A
_geom_hbond_site_symmetry_A
_geom_hbond_distance_DH
_geom_hbond_distance_HA
_geom_hbond_distance_DA
_geom_hbond_angle_DHA
_geom_hbond_publ_flag
C33 H33B O2 1_655 0.96 2.61 3.490(5) 152.6 yes
C4 H4 O3D 4_465 0.93 2.65 3.559(6) 165.7 yes

loop_
_geom_torsion_atom_site_label_1
_geom_torsion_atom_site_label_2
_geom_torsion_atom_site_label_3
_geom_torsion_atom_site_label_4
_geom_torsion_site_symmetry_1
_geom_torsion_site_symmetry_2
_geom_torsion_site_symmetry_3
_geom_torsion_site_symmetry_4
_geom_torsion
_geom_torsion_publ_flag
N2 C1 C2 O1 . . . . -58.2(2) ?
C8 C1 C2 O1 . . . . -178.62(18) ?
C9 C1 C2 O1 . . . . 55.7(2) ?
N2 C1 C2 N1 . . . . 122.25(16) ?
C8 C1 C2 N1 . . . . 1.87(18) ?
C9 C1 C2 N1 . . . . -123.79(15) ?
C8 C3 C4 C5 . . . . 0.1(4) ?
N1 C3 C4 C5 . . . . 178.0(2) ?
C3 C4 C5 C6 . . . . -1.1(5) ?
C4 C5 C6 C7 . . . . 1.0(5) ?
C5 C6 C7 C8 . . . . 0.1(4) ?
C6 C7 C8 C3 . . . . -1.0(3) ?
C6 C7 C8 C1 . . . . -178.42(19) ?
C4 C3 C8 C7 . . . . 1.0(3) ?
N1 C3 C8 C7 . . . . -177.27(17) ?
C4 C3 C8 C1 . . . . 178.9(2) ?
N1 C3 C8 C1 . . . . 0.6(2) ?
N2 C1 C8 C7 . . . . 53.4(2) ?
C2 C1 C8 C7 . . . . 176.10(18) ?
C9 C1 C8 C7 . . . . -65.4(2) ?
N2 C1 C8 C3 . . . . -124.20(15) ?
C2 C1 C8 C3 . . . . -1.48(18) ?
C9 C1 C8 C3 . . . . 117.03(16) ?
N2 C1 C9 C20 . . . . -119.90(14) ?
C8 C1 C9 C20 . . . . 3.37(19) ?
C2 C1 C9 C20 . . . . 118.32(15) ?
N2 C1 C9 C10 . . . . 4.93(15) ?
C8 C1 C9 C10 . . . . 128.20(14) ?
C2 C1 C9 C10 . . . . -116.85(14) ?
C20 C9 C10 C27 . . . . -87.6(4) ?
C1 C9 C10 C27 . . . . 149.2(4) ?
C20 C9 C10 C27D . . . . -95.6(7) ?
C1 C9 C10 C27D . . . . 141.2(7) ?
C20 C9 C10 C11 . . . . 142.92(13) ?
C1 C9 C10 C11 . . . . 19.68(15) ?
C27 C10 C11 N2 . . . . -161.6(11) ?
C27D C10 C11 N2 . . . . -156(2) ?
C9 C10 C11 N2 . . . . -37.08(14) ?
C27 C10 C11 C12 . . . . 78.9(11) ?
C27D C10 C11 C12 . . . . 84(2) ?
C9 C10 C11 C12 . . . . -156.53(13) ?
N2 C11 C12 C13 . . . . -152.60(16) ?
C10 C11 C12 C13 . . . . -37.1(2) ?
N2 C11 C12 C17 . . . . 28.8(2) ?
C10 C11 C12 C17 . . . . 144.31(16) ?
C17 C12 C13 C14 . . . . -0.1(3) ?
C11 C12 C13 C14 . . . . -178.63(17) ?
C12 C13 C14 C15 . . . . 1.3(3) ?
C13 C14 C15 C16 . . . . -1.3(3) ?
C14 C15 C16 C17 . . . . 0.1(4) ?
C15 C16 C17 C12 . . . . 1.1(3) ?
C15 C16 C17 C18 . . . . -175.4(2) ?
C13 C12 C17 C16 . . . . -1.1(3) ?
C11 C12 C17 C16 . . . . 177.49(17) ?
C13 C12 C17 C18 . . . . 175.28(19) ?
C11 C12 C17 C18 . . . . -6.1(3) ?
C16 C17 C18 C19 . . . . -172.27(19) ?
C12 C17 C18 C19 . . . . 11.4(3) ?
C17 C18 C19 N2 . . . . -39.1(3) ?
C10 C9 C20 O2 . . . . -17.6(2) ?
C1 C9 C20 O2 . . . . 102.41(18) ?
C10 C9 C20 C21 . . . . 164.84(13) ?
C1 C9 C20 C21 . . . . -75.12(17) ?
O2 C20 C21 C22 . . . . 164.45(18) ?
C9 C20 C21 C22 . . . . -18.0(2) ?
O2 C20 C21 C26 . . . . -15.4(3) ?
C9 C20 C21 C26 . . . . 162.11(17) ?
C26 C21 C22 C23 . . . . -0.3(3) ?
C20 C21 C22 C23 . . . . 179.9(2) ?
C21 C22 C23 C24 . . . . 0.1(4) ?
C22 C23 C24 C25 . . . . -0.2(5) ?
C23 C24 C25 C26 . . . . 0.5(5) ?
C24 C25 C26 C21 . . . . -0.6(4) ?
C22 C21 C26 C25 . . . . 0.5(3) ?
C20 C21 C26 C25 . . . . -179.6(2) ?
C11 C10 C27 C28 . . . . -143.2(18) ?
C9 C10 C27 C28 . . . . 97(2) ?
C11 C10 C27 C32 . . . . 43(3) ?
C9 C10 C27 C32 . . . . -77(2) ?
C32 C27 C28 C29 . . . . 0(3) ?
C10 C27 C28 C29 . . . . -174.9(16) ?
C27 C28 C29 C30 . . . . 1(2) ?
C28 C29 C30 C31 . . . . -2.2(13) ?
C28 C29 C30 O3 . . . . 179.1(9) ?
O3 C30 C31 C32 . . . . -178.6(7) ?
C29 C30 C31 C32 . . . . 2.8(11) ?
C30 C31 C32 C27 . . . . -2.3(19) ?
C28 C27 C32 C31 . . . . 1(3) ?
C10 C27 C32 C31 . . . . 175.4(15) ?
C31 C30 O3 C33 . . . . 32.0(9) ?
C29 C30 O3 C33 . . . . -149.3(7) ?
C11 C10 C27D C28D . . . . -151(3) ?
C9 C10 C27D C28D . . . . 94(4) ?
C11 C10 C27D C32D . . . . 28(5) ?
C9 C10 C27D C32D . . . . -87(4) ?
C32D C27D C28D C29D . . . . 3(6) ?
C10 C27D C28D C29D . . . . -178(3) ?
C27D C28D C29D C30D . . . . 1(4) ?
C28D C29D C30D C31D . . . . -2(2) ?
C28D C29D C30D O3D . . . . 179.7(16) ?
C29D C30D C31D C32D . . . . 0(2) ?
O3D C30D C31D C32D . . . . 178.5(14) ?
C30D C31D C32D C27D . . . . 3(4) ?
C28D C27D C32D C31D . . . . -5(6) ?
C10 C27D C32D C31D . . . . 176(3) ?
C29D C30D O3D C33D . . . . -14.6(17) ?
C31D C30D O3D C33D . . . . 167.5(12) ?
O1 C2 N1 C3 . . . . 178.84(19) ?
C1 C2 N1 C3 . . . . -1.6(2) ?
O1 C2 N1 C34 . . . . -3.9(3) ?
C1 C2 N1 C34 . . . . 175.6(2) ?
C8 C3 N1 C2 . . . . 0.7(2) ?
C4 C3 N1 C2 . . . . -177.4(2) ?
C8 C3 N1 C34 . . . . -176.5(2) ?
C4 C3 N1 C34 . . . . 5.4(4) ?
C12 C11 N2 C19 . . . . -60.40(17) ?
C10 C11 N2 C19 . . . . 174.56(13) ?
C12 C11 N2 C1 . . . . 168.44(12) ?
C10 C11 N2 C1 . . . . 43.40(15) ?
C18 C19 N2 C11 . . . . 66.5(2) ?
C18 C19 N2 C1 . . . . -166.23(16) ?
C8 C1 N2 C11 . . . . -158.00(13) ?
C2 C1 N2 C11 . . . . 87.21(16) ?
C9 C1 N2 C11 . . . . -30.05(15) ?
C8 C1 N2 C19 . . . . 73.08(18) ?
C2 C1 N2 C19 . . . . -41.7(2) ?
C9 C1 N2 C19 . . . . -158.97(14) ?

_cod_database_fobs_code 2243577
